data_8102115
loop_
_publ_author_name
'Torabi, Ali A.'
'Soudozi, Abdullah'
'Welter, Richard'

_publ_section_title
;
Crystal structure of (pyridine-2-aldoxime-N,N')palladium(II) chloride, 
[Pd(C~12~H~11~ClN~4~O~2~)]Cl
;
_journal_issue 3
_journal_name_full 'Zeitschrift f\"ur Kristallographie - New Crystal Structures'
_journal_page_first 197
_journal_page_last 198
_journal_volume 222
_journal_year 2007
_chemical_formula_moiety 'C12 H11 Cl N4 O2 Pd'
_chemical_formula_sum 'C12 H11 Cl N4 O2 Pd'
_chemical_formula_weight 385.10
_chemical_name_systematic
;
chloro(pyridine-2-aldoxime-N,N')palladium(II)
;
_space_group_IT_number 15
_symmetry_cell_setting monoclinic
_symmetry_space_group_name_Hall '-C 2yc'
_symmetry_space_group_name_H-M 'C 1 2/c 1'
_atom_sites_solution_hydrogens geom
_atom_sites_solution_primary direct
_atom_sites_solution_secondary difmap
_audit_creation_method SHELXL-97
_cell_angle_alpha 90.00
_cell_angle_beta 114.371(2)
_cell_angle_gamma 90.00
_cell_formula_units_Z 8
_cell_length_a 14.0520(5)
_cell_length_b 12.1500(4)
_cell_length_c 16.5700(7)
_cell_measurement_reflns_used 3292
_cell_measurement_temperature 173(2)
_cell_measurement_theta_max 30.034
_cell_measurement_theta_min 0.998
_cell_volume 2576.94(17)
_computing_cell_refinement 'Denzo (Nonius B.V., 1998)'
_computing_data_collection 'Collect (Nonius B.V., 1998)'
_computing_data_reduction 'Denzo (Nonius B.V., 1998)'
_computing_molecular_graphics 'ORTEP3 for Windows (Farrugia, 1997)'
_computing_publication_material 'SHELXL-97 (Sheldrick, 1997)'
_computing_structure_refinement 'SHELXL-97 (Sheldrick, 1997)'
_computing_structure_solution 'SHELXS-97 (Sheldrick, 1997)'
_diffrn_ambient_temperature 173(2)
_diffrn_measured_fraction_theta_full 0.994
_diffrn_measured_fraction_theta_max 0.994
_diffrn_measurement_device_type 'Nonius KappaCCD'
_diffrn_measurement_method 'phi scans'
_diffrn_radiation_monochromator graphite
_diffrn_radiation_source 'fine-focus sealed tube'
_diffrn_radiation_type MoK\a
_diffrn_radiation_wavelength 0.71073
_diffrn_reflns_av_R_equivalents 0.0190
_diffrn_reflns_av_sigmaI/netI 0.0387
_diffrn_reflns_limit_h_max 18
_diffrn_reflns_limit_h_min -18
_diffrn_reflns_limit_k_max 14
_diffrn_reflns_limit_k_min -15
_diffrn_reflns_limit_l_max 21
_diffrn_reflns_limit_l_min -21
_diffrn_reflns_number 5317
_diffrn_reflns_theta_full 27.46
_diffrn_reflns_theta_max 27.46
_diffrn_reflns_theta_min 2.31
_diffrn_standards_decay_% none
_diffrn_standards_interval_count none
_diffrn_standards_interval_time none
_diffrn_standards_number none
_exptl_absorpt_coefficient_mu 1.654
_exptl_absorpt_correction_type none
_exptl_crystal_colour red
_exptl_crystal_density_diffrn 1.985
_exptl_crystal_density_method 'not measured'
_exptl_crystal_description prism
_exptl_crystal_F_000 1520
_exptl_crystal_size_max 0.10
_exptl_crystal_size_mid 0.10
_exptl_crystal_size_min 0.10
_refine_diff_density_max 0.454
_refine_diff_density_min -1.004
_refine_diff_density_rms 0.095
_refine_ls_extinction_method none
_refine_ls_goodness_of_fit_ref 1.055
_refine_ls_hydrogen_treatment noref
_refine_ls_matrix_type full
_refine_ls_number_parameters 182
_refine_ls_number_reflns 2930
_refine_ls_number_restraints 0
_refine_ls_restrained_S_all 1.055
_refine_ls_R_factor_all 0.0428
_refine_ls_R_factor_gt 0.0266
_refine_ls_shift/su_max 0.002
_refine_ls_shift/su_mean 0.000
_refine_ls_structure_factor_coef Fsqd
_refine_ls_weighting_details 'calc w=1/[\s^2^(Fo^2^)+(0.0300P)^2^+2.1018P] where P=(Fo^2^+2Fc^2^)/3'
_refine_ls_weighting_scheme calc
_refine_ls_wR_factor_gt 0.0674
_refine_ls_wR_factor_ref 0.0754
_reflns_number_gt 2147
_reflns_number_total 2930
_reflns_threshold_expression >2sigma(I)
_cod_data_source_file 1267-1996.cff
_cod_data_source_block turabi_1
_cod_original_sg_symbol_H-M C12/c1
_cod_database_code 8102115

loop_
_symmetry_equiv_pos_as_xyz
'x, y, z'
'-x, y, -z+1/2'
'x+1/2, y+1/2, z'
'-x+1/2, y+1/2, -z+1/2'
'-x, -y, -z'
'x, -y, z-1/2'
'-x+1/2, -y+1/2, -z'
'x+1/2, -y+1/2, z-1/2'

loop_
_atom_site_label
_atom_site_type_symbol
_atom_site_fract_x
_atom_site_fract_y
_atom_site_fract_z
_atom_site_U_iso_or_equiv
_atom_site_adp_type
_atom_site_occupancy
_atom_site_symmetry_multiplicity
_atom_site_Wyckoff_symbol
_atom_site_calc_flag
_atom_site_refinement_flags
_atom_site_disorder_assembly
_atom_site_disorder_group
Pd1 Pd -0.406398(13) 0.998209(13) -0.042545(11) 0.01670(9) Uani 1 8 f d . . .
Cl1 Cl -0.23892(6) 1.01002(5) -0.11566(5) 0.03169(18) Uani 1 8 f d . . .
O1 O -0.24616(14) 0.88335(14) 0.10586(12) 0.0313(5) Uani 1 8 f d . . .
O2 O -0.23906(14) 1.08258(15) 0.11978(12) 0.0320(5) Uani 1 8 f d . . .
H1 H -0.2316 1.0139 0.1218 0.048 Uiso 1 8 f calc R . .
N1 N -0.49179(15) 0.86877(16) -0.11940(13) 0.0180(5) Uani 1 8 f d . . .
N2 N -0.33014(16) 0.87009(16) 0.03013(13) 0.0200(5) Uani 1 8 f d . . .
N3 N -0.31916(16) 1.11057(16) 0.04434(14) 0.0222(5) Uani 1 8 f d . . .
N4 N -0.47847(16) 1.14242(17) -0.10497(13) 0.0200(5) Uani 1 8 f d . . .
C1 C -0.4304(2) 1.2338(2) -0.05742(18) 0.0247(6) Uani 1 8 f d . . .
C2 C -0.45481(19) 0.7689(2) -0.08258(16) 0.0205(6) Uani 1 8 f d . . .
C3 C -0.6274(2) 0.7755(2) -0.23887(17) 0.0277(6) Uani 1 8 f d . . .
H2 H -0.6866 0.7797 -0.2940 0.033 Uiso 1 8 f calc . . .
C4 C -0.3627(2) 0.7729(2) 0.00154(17) 0.0224(6) Uani 1 8 f d . . .
H3 H -0.3294 0.7084 0.0328 0.027 Uiso 1 8 f calc . . .
C5 C -0.5912(2) 0.6745(2) -0.19965(18) 0.0314(7) Uani 1 8 f d . . .
H4 H -0.6262 0.6084 -0.2263 0.038 Uiso 1 8 f calc . . .
C6 C -0.5622(2) 1.1591(2) -0.18152(18) 0.0266(6) Uani 1 8 f d . . .
H5 H -0.5963 1.0970 -0.2163 0.032 Uiso 1 8 f calc . . .
C7 C -0.5523(2) 1.3539(2) -0.1624(2) 0.0365(7) Uani 1 8 f d . . .
H6 H -0.5785 1.4257 -0.1818 0.044 Uiso 1 8 f calc . . .
C8 C -0.4651(2) 1.3391(2) -0.08415(19) 0.0334(7) Uani 1 8 f d . . .
H7 H -0.4296 1.4006 -0.0493 0.040 Uiso 1 8 f calc . . .
C9 C -0.5764(2) 0.8699(2) -0.19675(17) 0.0234(6) Uani 1 8 f d . . .
H8 H -0.6025 0.9390 -0.2238 0.028 Uiso 1 8 f calc . . .
C10 C -0.6008(2) 1.2629(2) -0.21187(18) 0.0334(7) Uani 1 8 f d . . .
H9 H -0.6603 1.2714 -0.2664 0.040 Uiso 1 8 f calc . . .
C11 C -0.5025(2) 0.6717(2) -0.12055(18) 0.0291(7) Uani 1 8 f d . . .
H10 H -0.4751 0.6033 -0.0929 0.035 Uiso 1 8 f calc . . .
C12 C -0.3414(2) 1.2125(2) 0.02616(18) 0.0243(6) Uani 1 8 f d . . .
H11 H -0.3027 1.2700 0.0645 0.029 Uiso 1 8 f calc . . .

loop_
_atom_site_aniso_label
_atom_site_aniso_U_11
_atom_site_aniso_U_22
_atom_site_aniso_U_33
_atom_site_aniso_U_23
_atom_site_aniso_U_13
_atom_site_aniso_U_12
Pd1 0.01597(13) 0.01636(14) 0.01416(13) -0.00009(7) 0.00258(9) -0.00002(7)
Cl1 0.0320(4) 0.0329(4) 0.0322(4) -0.0081(3) 0.0152(3) -0.0078(3)
O1 0.0231(10) 0.0350(11) 0.0193(10) 0.0052(8) -0.0078(8) 0.0023(8)
O2 0.0293(11) 0.0292(10) 0.0244(10) -0.0050(8) -0.0020(9) -0.0010(8)
N1 0.0178(11) 0.0165(10) 0.0184(11) -0.0011(8) 0.0062(9) -0.0018(8)
N2 0.0183(11) 0.0212(11) 0.0173(11) 0.0036(9) 0.0042(9) 0.0024(9)
N3 0.0171(11) 0.0267(12) 0.0198(11) -0.0074(9) 0.0047(9) -0.0051(9)
N4 0.0219(12) 0.0185(11) 0.0206(11) 0.0015(9) 0.0097(9) 0.0011(9)
C1 0.0261(14) 0.0234(14) 0.0281(15) 0.0009(12) 0.0147(12) -0.0003(11)
C2 0.0215(14) 0.0199(13) 0.0208(14) 0.0011(11) 0.0093(12) 0.0018(10)
C3 0.0262(15) 0.0289(14) 0.0216(14) -0.0043(12) 0.0035(12) -0.0032(12)
C4 0.0238(14) 0.0204(13) 0.0234(14) 0.0054(11) 0.0101(12) 0.0052(11)
C5 0.0362(18) 0.0243(15) 0.0300(16) -0.0076(12) 0.0099(14) -0.0096(11)
C6 0.0258(15) 0.0260(15) 0.0236(14) 0.0059(12) 0.0059(12) 0.0034(11)
C7 0.0429(19) 0.0218(15) 0.0463(19) 0.0094(13) 0.0198(16) 0.0077(13)
C8 0.0426(19) 0.0216(14) 0.0394(18) -0.0030(13) 0.0201(16) -0.0025(12)
C9 0.0245(15) 0.0209(14) 0.0198(13) 0.0003(10) 0.0042(11) 0.0011(10)
C10 0.0302(17) 0.0328(17) 0.0336(17) 0.0114(12) 0.0096(14) 0.0071(12)
C11 0.0358(17) 0.0220(14) 0.0271(15) 0.0015(12) 0.0106(14) 0.0018(12)
C12 0.0259(15) 0.0213(13) 0.0266(15) -0.0058(11) 0.0119(12) -0.0038(10)

loop_
_atom_type_symbol
_atom_type_description
_atom_type_scat_dispersion_real
_atom_type_scat_dispersion_imag
_atom_type_scat_source
C C 0.0033 0.0016 'International Tables Vol C Tables 4.2.6.8 and 6.1.1.4'
N N 0.0061 0.0033 'International Tables Vol C Tables 4.2.6.8 and 6.1.1.4'
O O 0.0106 0.0060 'International Tables Vol C Tables 4.2.6.8 and 6.1.1.4'
Pd Pd -0.9988 1.0072 'International Tables Vol C Tables 4.2.6.8 and 6.1.1.4'
Cl Cl 0.1484 0.1585 'International Tables Vol C Tables 4.2.6.8 and 6.1.1.4'
H H 0.0000 0.0000 'International Tables Vol C Tables 4.2.6.8 and 6.1.1.4'

loop_
_geom_angle_atom_site_label_1
_geom_angle_atom_site_label_2
_geom_angle_atom_site_label_3
_geom_angle
_geom_angle_site_symmetry_1
_geom_angle_site_symmetry_3
_geom_angle_publ_flag
N2 Pd1 N3 94.68(9) . . y
N2 Pd1 N1 78.95(9) . . y
N3 Pd1 N1 172.93(8) . . y
N2 Pd1 N4 173.38(7) . . y
N3 Pd1 N4 79.05(8) . . y
N1 Pd1 N4 107.20(8) . . y
N3 O2 H1 109.5 . . ?
C9 N1 C2 117.5(2) . . ?
C9 N1 Pd1 129.86(17) . . ?
C2 N1 Pd1 112.65(15) . . ?
C4 N2 O1 120.1(2) . . ?
C4 N2 Pd1 118.37(16) . . ?
O1 N2 Pd1 121.51(15) . . ?
C12 N3 O2 119.7(2) . . ?
C12 N3 Pd1 118.26(17) . . ?
O2 N3 Pd1 122.04(15) . . ?
C6 N4 C1 117.0(2) . . ?
C6 N4 Pd1 130.99(17) . . ?
C1 N4 Pd1 112.02(16) . . ?
N4 C1 C8 123.0(3) . . ?
N4 C1 C12 115.5(2) . . ?
C8 C1 C12 121.5(2) . . ?
N1 C2 C11 122.4(2) . . ?
N1 C2 C4 114.9(2) . . ?
C11 C2 C4 122.6(2) . . ?
C9 C3 C5 119.1(2) . . ?
C9 C3 H2 120.5 . . ?
C5 C3 H2 120.5 . . ?
N2 C4 C2 115.1(2) . . ?
N2 C4 H3 122.5 . . ?
C2 C4 H3 122.5 . . ?
C3 C5 C11 118.6(2) . . ?
C3 C5 H4 120.7 . . ?
C11 C5 H4 120.7 . . ?
N4 C6 C10 122.7(3) . . ?
N4 C6 H5 118.6 . . ?
C10 C6 H5 118.6 . . ?
C10 C7 C8 119.0(2) . . ?
C10 C7 H6 120.5 . . ?
C8 C7 H6 120.5 . . ?
C1 C8 C7 118.9(3) . . ?
C1 C8 H7 120.6 . . ?
C7 C8 H7 120.6 . . ?
N1 C9 C3 123.0(2) . . ?
N1 C9 H8 118.5 . . ?
C3 C9 H8 118.5 . . ?
C7 C10 C6 119.5(3) . . ?
C7 C10 H9 120.3 . . ?
C6 C10 H9 120.3 . . ?
C2 C11 C5 119.3(2) . . ?
C2 C11 H10 120.3 . . ?
C5 C11 H10 120.3 . . ?
N3 C12 C1 115.2(2) . . ?
N3 C12 H11 122.4 . . ?
C1 C12 H11 122.4 . . ?

loop_
_geom_bond_atom_site_label_1
_geom_bond_atom_site_label_2
_geom_bond_distance
_geom_bond_site_symmetry_2
_geom_bond_publ_flag
Pd1 N2 1.9891(19) . y
Pd1 N3 1.9957(19) . y
Pd1 N1 2.0673(19) . y
Pd1 N4 2.074(2) . y
O1 N2 1.331(2) . ?
O2 N3 1.336(3) . ?
O2 H1 0.8400 . ?
N1 C9 1.341(3) . ?
N1 C2 1.362(3) . ?
N2 C4 1.284(3) . ?
N3 C12 1.282(3) . ?
N4 C6 1.342(3) . ?
N4 C1 1.367(3) . ?
C1 C8 1.376(4) . ?
C1 C12 1.456(3) . ?
C2 C11 1.375(3) . ?
C2 C4 1.460(4) . ?
C3 C9 1.380(4) . ?
C3 C5 1.384(4) . ?
C3 H2 0.9500 . ?
C4 H3 0.9500 . ?
C5 C11 1.387(4) . ?
C5 H4 0.9500 . ?
C6 C10 1.383(4) . ?
C6 H5 0.9500 . ?
C7 C10 1.378(4) . ?
C7 C8 1.379(4) . ?
C7 H6 0.9500 . ?
C8 H7 0.9500 . ?
C9 H8 0.9500 . ?
C10 H9 0.9500 . ?
C11 H10 0.9500 . ?
C12 H11 0.9500 . ?

loop_
_geom_torsion_atom_site_label_1
_geom_torsion_atom_site_label_2
_geom_torsion_atom_site_label_3
_geom_torsion_atom_site_label_4
_geom_torsion
_geom_torsion_site_symmetry_1
_geom_torsion_site_symmetry_2
_geom_torsion_site_symmetry_3
_geom_torsion_site_symmetry_4
_geom_torsion_publ_flag
N2 Pd1 N1 C9 179.3(2) . . . . ?
N3 Pd1 N1 C9 153.5(6) . . . . ?
N4 Pd1 N1 C9 1.8(3) . . . . ?
N2 Pd1 N1 C2 0.58(17) . . . . ?
N3 Pd1 N1 C2 -25.2(7) . . . . ?
N4 Pd1 N1 C2 -176.87(16) . . . . ?
N3 Pd1 N2 C4 177.0(2) . . . . ?
N1 Pd1 N2 C4 0.03(19) . . . . ?
N4 Pd1 N2 C4 158.4(6) . . . . ?
N3 Pd1 N2 O1 -4.2(2) . . . . ?
N1 Pd1 N2 O1 178.8(2) . . . . ?
N4 Pd1 N2 O1 -22.8(8) . . . . ?
N2 Pd1 N3 C12 -178.6(2) . . . . ?
N1 Pd1 N3 C12 -153.3(6) . . . . ?
N4 Pd1 N3 C12 -0.8(2) . . . . ?
N2 Pd1 N3 O2 1.6(2) . . . . ?
N1 Pd1 N3 O2 27.0(8) . . . . ?
N4 Pd1 N3 O2 179.4(2) . . . . ?
N2 Pd1 N4 C6 -159.7(6) . . . . ?
N3 Pd1 N4 C6 -178.6(3) . . . . ?
N1 Pd1 N4 C6 -2.0(3) . . . . ?
N2 Pd1 N4 C1 19.7(8) . . . . ?
N3 Pd1 N4 C1 0.86(17) . . . . ?
N1 Pd1 N4 C1 177.45(16) . . . . ?
C6 N4 C1 C8 1.0(4) . . . . ?
Pd1 N4 C1 C8 -178.6(2) . . . . ?
C6 N4 C1 C12 178.6(2) . . . . ?
Pd1 N4 C1 C12 -0.9(3) . . . . ?
C9 N1 C2 C11 -1.8(4) . . . . ?
Pd1 N1 C2 C11 177.1(2) . . . . ?
C9 N1 C2 C4 -179.9(2) . . . . ?
Pd1 N1 C2 C4 -1.0(3) . . . . ?
O1 N2 C4 C2 -179.4(2) . . . . ?
Pd1 N2 C4 C2 -0.6(3) . . . . ?
N1 C2 C4 N2 1.1(4) . . . . ?
C11 C2 C4 N2 -177.1(2) . . . . ?
C9 C3 C5 C11 -2.0(4) . . . . ?
C1 N4 C6 C10 -1.0(4) . . . . ?
Pd1 N4 C6 C10 178.4(2) . . . . ?
N4 C1 C8 C7 0.0(4) . . . . ?
C12 C1 C8 C7 -177.5(3) . . . . ?
C10 C7 C8 C1 -1.0(5) . . . . ?
C2 N1 C9 C3 1.1(4) . . . . ?
Pd1 N1 C9 C3 -177.6(2) . . . . ?
C5 C3 C9 N1 0.8(4) . . . . ?
C8 C7 C10 C6 1.0(5) . . . . ?
N4 C6 C10 C7 0.0(4) . . . . ?
N1 C2 C11 C5 0.5(4) . . . . ?
C4 C2 C11 C5 178.6(3) . . . . ?
C3 C5 C11 C2 1.4(4) . . . . ?
O2 N3 C12 C1 -179.7(2) . . . . ?
Pd1 N3 C12 C1 0.5(3) . . . . ?
N4 C1 C12 N3 0.3(4) . . . . ?
C8 C1 C12 N3 178.0(3) . . . . ?
